data_7039392
loop_
_publ_author_name
'\<Skoch, Karel'
'Uhl\'ik, Filip'
'C\'isa\<rov\'a, Ivana'
'\<St\<epni\<cka, Petr'

_publ_section_title
;
 Silver(i) complexes with 1'-(diphenylphosphino)-1-cyanoferrocene: the art
 of improvisation in coordination.
;
_journal_issue 26
_journal_name_full 'Dalton transactions (Cambridge, England : 2003)'
_journal_page_first 10655
_journal_page_last 10671
_journal_paper_doi 10.1039/c6dt01843b
_journal_volume 45
_journal_year 2016
_chemical_formula_moiety 'C92 H72 Ag2 F6 Fe4 N4 P4 Si'
_chemical_formula_sum 'C92 H72 Ag2 F6 Fe4 N4 P4 Si'
_chemical_formula_weight 1938.65
_space_group_crystal_system monoclinic
_space_group_IT_number 15
_space_group_name_Hall '-C 2yc'
_space_group_name_H-M_alt 'C 1 2/c 1'
_atom_sites_solution_hydrogens geom
_atom_sites_solution_primary direct
_atom_sites_solution_secondary difmap
_audit_creation_method SHELXL-97
_audit_update_record
;
2016-03-24 deposited with the CCDC.
2016-06-01 downloaded from the CCDC.
;
_cell_angle_alpha 90.00
_cell_angle_beta 115.3360(11)
_cell_angle_gamma 90.00
_cell_formula_units_Z 4
_cell_length_a 26.7175(8)
_cell_length_b 14.4939(4)
_cell_length_c 26.1685(8)
_cell_measurement_reflns_used 9928
_cell_measurement_temperature 150(2)
_cell_measurement_theta_max 27.46
_cell_measurement_theta_min 2.63
_cell_volume 9158.8(5)
_computing_cell_refinement 'Bruker SAINT'
_computing_data_collection 'Bruker APEX2'
_computing_data_reduction 'Bruker SAINT'
_computing_molecular_graphics 'PLATON (Spek, 2003)'
_computing_publication_material 'PLATON (Spek, 2003)'
_computing_structure_refinement 'SHELXL-97 (Sheldrick, 2008)'
_computing_structure_solution 'SHELXS-97 (Sheldrick, 2008)'
_diffrn_ambient_temperature 150(2)
_diffrn_measured_fraction_theta_full 0.999
_diffrn_measured_fraction_theta_max 0.999
_diffrn_measurement_device_type 'Bruker APEX-II CCD'
_diffrn_measurement_method '\f and \w scans'
_diffrn_radiation_monochromator graphite
_diffrn_radiation_source 'fine-focus sealed tube'
_diffrn_radiation_type MoK\a
_diffrn_radiation_wavelength 0.71073
_diffrn_reflns_av_R_equivalents 0.0335
_diffrn_reflns_av_sigmaI/netI 0.0358
_diffrn_reflns_limit_h_max 33
_diffrn_reflns_limit_h_min -34
_diffrn_reflns_limit_k_max 16
_diffrn_reflns_limit_k_min -18
_diffrn_reflns_limit_l_max 33
_diffrn_reflns_limit_l_min -33
_diffrn_reflns_number 38841
_diffrn_reflns_theta_full 27.50
_diffrn_reflns_theta_max 27.50
_diffrn_reflns_theta_min 1.64
_exptl_absorpt_coefficient_mu 1.176
_exptl_absorpt_correction_T_max 0.8915
_exptl_absorpt_correction_T_min 0.6506
_exptl_absorpt_correction_type numerical
_exptl_absorpt_process_details 'SADABS V2012/1 (Bruker AXS Inc.)'
_exptl_crystal_colour orange
_exptl_crystal_density_diffrn 1.406
_exptl_crystal_density_method 'not measured'
_exptl_crystal_description prism
_exptl_crystal_F_000 3912
_exptl_crystal_size_max 0.40
_exptl_crystal_size_mid 0.19
_exptl_crystal_size_min 0.10
_refine_diff_density_max 0.945
_refine_diff_density_min -0.769
_refine_diff_density_rms 0.089
_refine_ls_extinction_method none
_refine_ls_goodness_of_fit_ref 1.147
_refine_ls_hydrogen_treatment constr
_refine_ls_matrix_type full
_refine_ls_number_parameters 529
_refine_ls_number_reflns 10515
_refine_ls_number_restraints 12
_refine_ls_restrained_S_all 1.148
_refine_ls_R_factor_all 0.0555
_refine_ls_R_factor_gt 0.0454
_refine_ls_shift/su_max 0.000
_refine_ls_shift/su_mean 0.000
_refine_ls_structure_factor_coef Fsqd
_refine_ls_weighting_details 'calc w=1/[\s^2^(Fo^2^)+(0.0185P)^2^+47.4837P] where P=(Fo^2^+2Fc^2^)/3'
_refine_ls_weighting_scheme calc
_refine_ls_wR_factor_gt 0.0915
_refine_ls_wR_factor_ref 0.0944
_reflns_number_gt 8928
_reflns_number_total 10515
_reflns_threshold_expression >2sigma(I)
_cod_data_source_file c6dt01843b3.cif
_cod_data_source_block ks328sq
_cod_depositor_comments 'Adding full bibliography for 7039384--7039397.cif.'
_cod_database_code 7039392

loop_
_space_group_symop_id
_space_group_symop_operation_xyz
1 'x, y, z'
2 '-x, y, -z+1/2'
3 'x+1/2, y+1/2, z'
4 '-x+1/2, y+1/2, -z+1/2'
5 '-x, -y, -z'
6 'x, -y, z-1/2'
7 '-x+1/2, -y+1/2, -z'
8 'x+1/2, -y+1/2, z-1/2'

loop_
_atom_site_label
_atom_site_type_symbol
_atom_site_fract_x
_atom_site_fract_y
_atom_site_fract_z
_atom_site_U_iso_or_equiv
_atom_site_adp_type
_atom_site_occupancy
_atom_site_symmetry_multiplicity
_atom_site_calc_flag
_atom_site_refinement_flags
_atom_site_disorder_assembly
_atom_site_disorder_group
Ag Ag 0.136467(10) 0.048625(17) 0.051308(11) 0.02013(7) Uani 1 1 d . . .
Fe1 Fe 0.16194(2) -0.24137(3) 0.11059(2) 0.02194(11) Uani 1 1 d . . .
Fe2 Fe 0.07400(2) 0.27968(4) 0.14490(2) 0.02768(13) Uani 1 1 d . A .
P1 P 0.18937(4) -0.07386(6) 0.03473(4) 0.01891(17) Uani 1 1 d . . .
P2 P 0.15926(3) 0.20590(6) 0.08348(3) 0.01697(17) Uani 1 1 d . . .
N1 N 0.2161(3) -0.4533(4) 0.2251(2) 0.118(3) Uani 1 1 d . . .
N2A N 0.0427(5) 0.5220(9) 0.0663(6) 0.098(4) Uani 0.50 1 d PU A 1
N2B N -0.0190(5) 0.1943(8) 0.2231(4) 0.086(3) Uani 0.50 1 d PU . 2
C101 C 0.1782(2) -0.2910(3) 0.18762(17) 0.0419(11) Uani 1 1 d . . .
C102 C 0.2116(2) -0.2117(3) 0.19248(17) 0.0481(12) Uani 1 1 d . . .
H102 H 0.2509 -0.2088 0.2089 0.058 Uiso 1 1 calc R . .
C103 C 0.1740(3) -0.1381(3) 0.16771(19) 0.0545(14) Uani 1 1 d . . .
H103 H 0.1841 -0.0760 0.1652 0.065 Uiso 1 1 calc R . .
C104 C 0.1201(3) -0.1710(4) 0.1477(2) 0.0629(15) Uani 1 1 d . . .
H104 H 0.0874 -0.1357 0.1288 0.076 Uiso 1 1 calc R . .
C105 C 0.1226(2) -0.2648(4) 0.1601(2) 0.0556(13) Uani 1 1 d . . .
H105 H 0.0916 -0.3043 0.1514 0.067 Uiso 1 1 calc R . .
C106 C 0.17174(14) -0.1907(2) 0.04308(13) 0.0207(7) Uani 1 1 d . . .
C107 C 0.11635(15) -0.2215(2) 0.02675(14) 0.0274(8) Uani 1 1 d . . .
H107 H 0.0839 -0.1847 0.0103 0.033 Uiso 1 1 calc R . .
C108 C 0.11823(17) -0.3173(3) 0.03953(15) 0.0331(9) Uani 1 1 d . . .
H108 H 0.0872 -0.3559 0.0324 0.040 Uiso 1 1 calc R . .
C109 C 0.17393(16) -0.3447(2) 0.06448(15) 0.0286(8) Uani 1 1 d . . .
H109 H 0.1870 -0.4051 0.0776 0.034 Uiso 1 1 calc R . .
C110 C 0.20754(15) -0.2681(2) 0.06690(14) 0.0244(7) Uani 1 1 d . . .
H110 H 0.2468 -0.2680 0.0817 0.029 Uiso 1 1 calc R . .
C111 C 0.1994(3) -0.3815(4) 0.2080(2) 0.0689(17) Uani 1 1 d . . .
C112 C 0.18518(14) -0.0716(2) -0.03659(14) 0.0224(7) Uani 1 1 d . . .
C113 C 0.20955(16) 0.0009(3) -0.05284(17) 0.0342(9) Uani 1 1 d . . .
H113 H 0.2292 0.0473 -0.0261 0.041 Uiso 1 1 calc R . .
C114 C 0.20559(18) 0.0063(3) -0.10712(18) 0.0413(10) Uani 1 1 d . . .
H114 H 0.2229 0.0556 -0.1174 0.050 Uiso 1 1 calc R . .
C115 C 0.17621(18) -0.0606(3) -0.14666(17) 0.0408(10) Uani 1 1 d . . .
H115 H 0.1734 -0.0573 -0.1840 0.049 Uiso 1 1 calc R . .
C116 C 0.1512(2) -0.1318(3) -0.13149(17) 0.0428(11) Uani 1 1 d . . .
H116 H 0.1309 -0.1774 -0.1585 0.051 Uiso 1 1 calc R . .
C117 C 0.15562(17) -0.1370(3) -0.07673(16) 0.0322(9) Uani 1 1 d . . .
H117 H 0.1381 -0.1862 -0.0667 0.039 Uiso 1 1 calc R . .
C118 C 0.26352(14) -0.0682(2) 0.07989(14) 0.0208(7) Uani 1 1 d . . .
C119 C 0.30148(15) -0.1161(2) 0.06646(16) 0.0272(8) Uani 1 1 d . . .
H119 H 0.2892 -0.1499 0.0321 0.033 Uiso 1 1 calc R . .
C120 C 0.35717(15) -0.1142(3) 0.10332(18) 0.0344(9) Uani 1 1 d . . .
H120 H 0.3831 -0.1464 0.0940 0.041 Uiso 1 1 calc R . .
C121 C 0.37520(16) -0.0660(3) 0.15342(18) 0.0381(10) Uani 1 1 d . . .
H121 H 0.4133 -0.0665 0.1790 0.046 Uiso 1 1 calc R . .
C122 C 0.33800(17) -0.0172(3) 0.16639(17) 0.0360(9) Uani 1 1 d . . .
H122 H 0.3506 0.0172 0.2005 0.043 Uiso 1 1 calc R . .
C123 C 0.28205(16) -0.0180(3) 0.12967(15) 0.0280(8) Uani 1 1 d . . .
H123 H 0.2565 0.0159 0.1387 0.034 Uiso 1 1 calc R . .
C201 C 0.01802(17) 0.3698(3) 0.0921(2) 0.0476(12) Uani 1 1 d . . .
H201 H 0.0258 0.4272 0.0795 0.057 Uiso 0.50 1 d PR B 2
C202 C 0.01208(14) 0.2839(3) 0.06488(16) 0.0335(9) Uani 1 1 d . A .
H202 H 0.0160 0.2724 0.0310 0.040 Uiso 1 1 calc R . .
C203 C -0.00070(15) 0.2178(3) 0.09728(16) 0.0357(9) Uani 1 1 d . . .
H203 H -0.0072 0.1539 0.0889 0.043 Uiso 1 1 calc R A .
C204 C -0.00214(17) 0.2633(3) 0.14423(18) 0.0415(10) Uani 1 1 d . A .
H204 H -0.0104 0.2356 0.1726 0.050 Uiso 0.50 1 d PR C 1
C205 C 0.00933(16) 0.3557(3) 0.1415(2) 0.0464(12) Uani 1 1 d . A .
H205 H 0.0111 0.4018 0.1680 0.056 Uiso 1 1 calc R . .
C206 C 0.14631(13) 0.2412(2) 0.14229(14) 0.0220(7) Uani 1 1 d . . .
C207 C 0.13190(16) 0.1786(3) 0.17529(16) 0.0355(9) Uani 1 1 d . A .
H207 H 0.1256 0.1144 0.1684 0.043 Uiso 1 1 calc R . .
C208 C 0.12858(18) 0.2287(4) 0.22053(16) 0.0536(15) Uani 1 1 d . . .
H208 H 0.1196 0.2036 0.2491 0.064 Uiso 1 1 calc R A .
C209 C 0.14092(17) 0.3214(4) 0.21565(18) 0.0537(14) Uani 1 1 d . A .
H209 H 0.1417 0.3699 0.2404 0.064 Uiso 1 1 calc R . .
C210 C 0.15203(16) 0.3305(3) 0.16791(17) 0.0365(10) Uani 1 1 d . A .
H210 H 0.1616 0.3860 0.1550 0.044 Uiso 1 1 calc R . .
C21A C 0.0316(4) 0.4501(7) 0.0790(6) 0.064(3) Uani 0.50 1 d P A 1
C21B C -0.0099(4) 0.2327(9) 0.1885(4) 0.060(3) Uani 0.50 1 d P A 2
C212 C 0.23371(13) 0.2266(2) 0.10816(14) 0.0201(7) Uani 1 1 d . . .
C213 C 0.25654(15) 0.2116(3) 0.06974(15) 0.0290(8) Uani 1 1 d . A .
H213 H 0.2333 0.1938 0.0320 0.035 Uiso 1 1 calc R . .
C214 C 0.31252(17) 0.2228(3) 0.08639(18) 0.0395(10) Uani 1 1 d . . .
H214 H 0.3277 0.2134 0.0599 0.047 Uiso 1 1 calc R A .
C215 C 0.34679(16) 0.2476(3) 0.14142(18) 0.0389(10) Uani 1 1 d . A .
H215 H 0.3855 0.2547 0.1529 0.047 Uiso 1 1 calc R . .
C216 C 0.32468(16) 0.2619(3) 0.17943(17) 0.0386(10) Uani 1 1 d . . .
H216 H 0.3481 0.2795 0.2172 0.046 Uiso 1 1 calc R A .
C217 C 0.26818(15) 0.2508(3) 0.16309(15) 0.0289(8) Uani 1 1 d . A .
H217 H 0.2533 0.2599 0.1898 0.035 Uiso 1 1 calc R . .
C218 C 0.12793(14) 0.2895(2) 0.02699(14) 0.0220(7) Uani 1 1 d . . .
C219 C 0.14793(18) 0.3789(3) 0.03019(17) 0.0354(9) Uani 1 1 d . A .
H219 H 0.1788 0.3988 0.0633 0.042 Uiso 1 1 calc R . .
C220 C 0.1227(2) 0.4391(3) -0.01495(19) 0.0471(11) Uani 1 1 d . . .
H220 H 0.1359 0.5006 -0.0123 0.056 Uiso 1 1 calc R A .
C221 C 0.07878(19) 0.4101(3) -0.06347(19) 0.0453(11) Uani 1 1 d . A .
H221 H 0.0622 0.4511 -0.0945 0.054 Uiso 1 1 calc R . .
C222 C 0.05856(16) 0.3209(3) -0.06719(17) 0.0402(10) Uani 1 1 d . . .
H222 H 0.0278 0.3013 -0.1005 0.048 Uiso 1 1 calc R A .
C223 C 0.08327(15) 0.2609(3) -0.02231(15) 0.0283(8) Uani 1 1 d . A .
H223 H 0.0697 0.1996 -0.0251 0.034 Uiso 1 1 calc R . .
Si Si 0.0000 0.0000 0.0000 0.0216(3) Uani 1 2 d S . .
F1 F 0.04802(8) -0.01795(16) -0.02498(9) 0.0330(5) Uani 1 1 d . . .
F3 F 0.00061(9) -0.11235(14) 0.01428(11) 0.0389(6) Uani 1 1 d . . .
F2 F 0.05197(8) 0.01798(16) 0.06562(9) 0.0329(5) Uani 1 1 d . . .

loop_
_atom_site_aniso_label
_atom_site_aniso_U_11
_atom_site_aniso_U_22
_atom_site_aniso_U_33
_atom_site_aniso_U_23
_atom_site_aniso_U_13
_atom_site_aniso_U_12
Ag 0.01797(12) 0.01663(12) 0.02682(13) -0.00231(10) 0.01058(10) -0.00034(10)
Fe1 0.0226(2) 0.0236(3) 0.0213(2) -0.00097(19) 0.0110(2) -0.0007(2)
Fe2 0.0192(3) 0.0415(3) 0.0197(2) -0.0093(2) 0.0057(2) 0.0072(2)
P1 0.0188(4) 0.0176(4) 0.0201(4) -0.0010(3) 0.0080(3) 0.0023(3)
P2 0.0175(4) 0.0173(4) 0.0174(4) -0.0015(3) 0.0086(3) -0.0015(3)
N1 0.204(8) 0.066(4) 0.072(4) 0.032(3) 0.048(4) 0.015(4)
N2A 0.095(4) 0.097(5) 0.106(5) 0.005(3) 0.046(3) -0.002(3)
N2B 0.086(4) 0.093(4) 0.083(4) 0.000(3) 0.040(3) -0.002(3)
C101 0.073(3) 0.034(2) 0.026(2) -0.0019(17) 0.029(2) -0.014(2)
C102 0.059(3) 0.062(3) 0.0189(19) -0.0089(19) 0.012(2) -0.018(2)
C103 0.110(5) 0.034(2) 0.036(2) -0.0085(19) 0.047(3) -0.005(3)
C104 0.077(4) 0.076(4) 0.062(3) 0.000(3) 0.054(3) 0.019(3)
C105 0.058(3) 0.071(4) 0.058(3) -0.001(3) 0.044(3) -0.008(3)
C106 0.0227(17) 0.0221(17) 0.0177(16) -0.0018(13) 0.0088(13) 0.0020(14)
C107 0.0259(18) 0.0248(18) 0.0213(17) -0.0006(14) 0.0003(14) 0.0005(15)
C108 0.035(2) 0.028(2) 0.0260(19) -0.0013(15) 0.0031(16) -0.0089(17)
C109 0.042(2) 0.0162(17) 0.0260(18) -0.0018(14) 0.0132(17) 0.0019(15)
C110 0.0272(18) 0.0243(18) 0.0252(18) 0.0034(14) 0.0144(15) 0.0080(15)
C111 0.119(5) 0.047(3) 0.039(3) 0.008(2) 0.033(3) -0.007(3)
C112 0.0233(17) 0.0216(17) 0.0226(17) 0.0047(13) 0.0101(14) 0.0101(14)
C113 0.033(2) 0.034(2) 0.034(2) 0.0060(17) 0.0134(18) 0.0020(17)
C114 0.038(2) 0.050(3) 0.038(2) 0.016(2) 0.0182(19) 0.002(2)
C115 0.043(2) 0.055(3) 0.025(2) 0.0135(19) 0.0162(18) 0.014(2)
C116 0.059(3) 0.043(2) 0.024(2) -0.0061(17) 0.015(2) 0.002(2)
C117 0.042(2) 0.027(2) 0.0276(19) 0.0026(15) 0.0155(17) 0.0024(17)
C118 0.0206(16) 0.0187(17) 0.0231(17) 0.0040(13) 0.0094(14) 0.0027(13)
C119 0.0244(18) 0.0261(19) 0.032(2) 0.0043(15) 0.0134(16) 0.0020(15)
C120 0.0223(19) 0.032(2) 0.050(2) 0.0086(18) 0.0160(18) -0.0004(16)
C121 0.0204(18) 0.040(2) 0.042(2) 0.0140(18) 0.0020(17) -0.0056(17)
C122 0.034(2) 0.039(2) 0.028(2) 0.0028(17) 0.0066(17) -0.0078(18)
C123 0.0296(19) 0.0266(18) 0.0273(19) 0.0025(15) 0.0119(16) -0.0016(15)
C201 0.026(2) 0.042(3) 0.067(3) 0.003(2) 0.012(2) 0.0115(19)
C202 0.0171(17) 0.053(3) 0.0245(19) -0.0023(17) 0.0028(15) 0.0090(17)
C203 0.0235(19) 0.051(3) 0.028(2) -0.0096(18) 0.0074(16) -0.0026(18)
C204 0.027(2) 0.066(3) 0.032(2) -0.006(2) 0.0136(17) 0.007(2)
C205 0.024(2) 0.062(3) 0.049(3) -0.023(2) 0.0111(19) 0.011(2)
C206 0.0141(15) 0.0315(19) 0.0198(16) -0.0035(14) 0.0067(13) 0.0035(14)
C207 0.029(2) 0.055(3) 0.028(2) 0.0129(18) 0.0172(17) 0.0200(19)
C208 0.033(2) 0.111(5) 0.0155(19) 0.009(2) 0.0095(17) 0.026(3)
C209 0.026(2) 0.095(4) 0.032(2) -0.033(3) 0.0045(18) 0.008(2)
C210 0.0247(19) 0.040(2) 0.037(2) -0.0215(18) 0.0060(17) -0.0015(17)
C21A 0.037(5) 0.045(6) 0.130(11) 0.013(6) 0.054(6) 0.006(5)
C21B 0.043(5) 0.104(9) 0.041(5) -0.002(6) 0.024(5) -0.012(6)
C212 0.0172(16) 0.0192(16) 0.0242(17) 0.0026(13) 0.0092(13) -0.0030(13)
C213 0.0265(19) 0.038(2) 0.0248(18) -0.0027(16) 0.0130(15) -0.0028(16)
C214 0.031(2) 0.057(3) 0.039(2) 0.000(2) 0.0228(19) -0.005(2)
C215 0.0221(19) 0.054(3) 0.040(2) 0.006(2) 0.0130(17) -0.0073(18)
C216 0.0237(19) 0.055(3) 0.030(2) 0.0027(19) 0.0041(16) -0.0085(19)
C217 0.0261(19) 0.040(2) 0.0221(17) 0.0012(15) 0.0115(15) -0.0019(16)
C218 0.0256(17) 0.0208(17) 0.0204(16) 0.0057(13) 0.0104(14) -0.0008(14)
C219 0.047(2) 0.0226(19) 0.030(2) -0.0016(15) 0.0106(18) -0.0047(17)
C220 0.069(3) 0.027(2) 0.044(3) 0.0097(19) 0.023(2) 0.002(2)
C221 0.044(3) 0.052(3) 0.037(2) 0.021(2) 0.015(2) 0.011(2)
C222 0.025(2) 0.061(3) 0.027(2) 0.0115(19) 0.0035(16) -0.0034(19)
C223 0.0256(18) 0.035(2) 0.0231(18) 0.0058(15) 0.0090(15) -0.0058(16)
Si 0.0138(6) 0.0202(7) 0.0322(7) -0.0020(5) 0.0112(5) -0.0018(5)
F1 0.0195(10) 0.0446(13) 0.0399(13) -0.0082(10) 0.0175(9) -0.0033(9)
F3 0.0329(12) 0.0205(11) 0.0639(16) 0.0041(10) 0.0211(12) -0.0039(9)
F2 0.0202(10) 0.0465(13) 0.0325(12) -0.0067(10) 0.0120(9) -0.0073(9)

loop_
_atom_type_symbol
_atom_type_description
_atom_type_scat_dispersion_real
_atom_type_scat_dispersion_imag
_atom_type_scat_source
C C 0.0033 0.0016 'International Tables Vol C Tables 4.2.6.8 and 6.1.1.4'
H H 0.0000 0.0000 'International Tables Vol C Tables 4.2.6.8 and 6.1.1.4'
N N 0.0061 0.0033 'International Tables Vol C Tables 4.2.6.8 and 6.1.1.4'
F F 0.0171 0.0103 'International Tables Vol C Tables 4.2.6.8 and 6.1.1.4'
Si Si 0.0817 0.0704 'International Tables Vol C Tables 4.2.6.8 and 6.1.1.4'
P P 0.1023 0.0942 'International Tables Vol C Tables 4.2.6.8 and 6.1.1.4'
Fe Fe 0.3463 0.8444 'International Tables Vol C Tables 4.2.6.8 and 6.1.1.4'
Ag Ag -0.8971 1.1015 'International Tables Vol C Tables 4.2.6.8 and 6.1.1.4'
O O 0.0106 0.0060 'International Tables Vol C Tables 4.2.6.8 and 6.1.1.4'

loop_
_geom_angle_atom_site_label_1
_geom_angle_atom_site_label_2
_geom_angle_atom_site_label_3
_geom_angle
_geom_angle_site_symmetry_1
_geom_angle_site_symmetry_3
P2 Ag P1 132.44(3) . .
P2 Ag F2 103.08(6) . .
P1 Ag F2 122.30(6) . .
P2 Ag F1 130.00(6) . .
P1 Ag F1 89.93(5) . .
F2 Ag F1 56.67(7) . .
C101 Fe1 C105 40.7(2) . .
C101 Fe1 C107 155.82(17) . .
C105 Fe1 C107 118.9(2) . .
C101 Fe1 C102 41.46(18) . .
C105 Fe1 C102 69.0(2) . .
C107 Fe1 C102 159.20(17) . .
C101 Fe1 C106 162.00(18) . .
C105 Fe1 C106 156.44(19) . .
C107 Fe1 C106 41.16(14) . .
C102 Fe1 C106 125.00(16) . .
C101 Fe1 C110 124.92(18) . .
C105 Fe1 C110 158.75(19) . .
C107 Fe1 C110 69.20(15) . .
C102 Fe1 C110 110.88(18) . .
C106 Fe1 C110 41.27(13) . .
C101 Fe1 C109 108.11(16) . .
C105 Fe1 C109 121.03(19) . .
C107 Fe1 C109 68.64(15) . .
C102 Fe1 C109 125.87(19) . .
C106 Fe1 C109 68.79(14) . .
C110 Fe1 C109 40.64(15) . .
C101 Fe1 C104 68.2(2) . .
C105 Fe1 C104 40.2(2) . .
C107 Fe1 C104 104.3(2) . .
C102 Fe1 C104 68.6(2) . .
C106 Fe1 C104 122.29(19) . .
C110 Fe1 C104 160.9(2) . .
C109 Fe1 C104 155.3(2) . .
C101 Fe1 C103 68.21(18) . .
C105 Fe1 C103 67.4(2) . .
C107 Fe1 C103 121.53(18) . .
C102 Fe1 C103 40.8(2) . .
C106 Fe1 C103 109.45(16) . .
C110 Fe1 C103 127.33(19) . .
C109 Fe1 C103 163.6(2) . .
C104 Fe1 C103 39.8(2) . .
C101 Fe1 C108 121.01(16) . .
C105 Fe1 C108 104.0(2) . .
C107 Fe1 C108 41.00(14) . .
C102 Fe1 C108 159.65(18) . .
C106 Fe1 C108 68.86(15) . .
C110 Fe1 C108 68.42(16) . .
C109 Fe1 C108 40.24(16) . .
C104 Fe1 C108 119.1(2) . .
C103 Fe1 C108 155.7(2) . .
C205 Fe2 C201 41.28(19) . .
C205 Fe2 C207 154.92(19) . .
C201 Fe2 C207 162.06(18) . .
C205 Fe2 C208 119.07(18) . .
C201 Fe2 C208 156.2(2) . .
C207 Fe2 C208 41.06(17) . .
C205 Fe2 C209 106.23(18) . .
C201 Fe2 C209 122.3(2) . .
C207 Fe2 C209 68.5(2) . .
C208 Fe2 C209 40.3(2) . .
C205 Fe2 C202 68.64(17) . .
C201 Fe2 C202 40.60(18) . .
C207 Fe2 C202 124.83(17) . .
C208 Fe2 C202 160.1(2) . .
C209 Fe2 C202 159.1(2) . .
C205 Fe2 C206 162.30(19) . .
C201 Fe2 C206 126.00(18) . .
C207 Fe2 C206 40.70(15) . .
C208 Fe2 C206 68.76(15) . .
C209 Fe2 C206 68.68(15) . .
C202 Fe2 C206 109.71(14) . .
C205 Fe2 C204 39.82(19) . .
C201 Fe2 C204 68.05(19) . .
C207 Fe2 C204 120.61(19) . .
C208 Fe2 C204 105.28(19) . .
C209 Fe2 C204 121.73(18) . .
C202 Fe2 C204 68.11(16) . .
C206 Fe2 C204 157.35(17) . .
C205 Fe2 C210 124.19(18) . .
C201 Fe2 C210 109.35(19) . .
C207 Fe2 C210 68.56(18) . .
C208 Fe2 C210 68.1(2) . .
C209 Fe2 C210 40.36(18) . .
C202 Fe2 C210 124.65(17) . .
C206 Fe2 C210 41.16(14) . .
C204 Fe2 C210 158.73(16) . .
C205 Fe2 C203 67.68(17) . .
C201 Fe2 C203 67.93(18) . .
C207 Fe2 C203 107.62(18) . .
C208 Fe2 C203 122.6(2) . .
C209 Fe2 C203 158.1(2) . .
C202 Fe2 C203 40.44(16) . .
C206 Fe2 C203 123.32(15) . .
C204 Fe2 C203 40.27(16) . .
C210 Fe2 C203 160.18(16) . .
C106 P1 C112 103.71(15) . .
C106 P1 C118 103.42(15) . .
C112 P1 C118 103.69(16) . .
C106 P1 Ag 117.77(11) . .
C112 P1 Ag 112.70(11) . .
C118 P1 Ag 113.99(11) . .
C206 P2 C218 108.50(16) . .
C206 P2 C212 103.29(15) . .
C218 P2 C212 103.32(15) . .
C206 P2 Ag 117.18(12) . .
C218 P2 Ag 112.75(11) . .
C212 P2 Ag 110.51(11) . .
C21B N2B N2B 120.0(13) . 2
C105 C101 C102 108.2(4) . .
C105 C101 C111 127.0(5) . .
C102 C101 C111 124.8(5) . .
C105 C101 Fe1 70.1(3) . .
C102 C101 Fe1 70.1(2) . .
C111 C101 Fe1 125.6(3) . .
C103 C102 C101 105.8(4) . .
C103 C102 Fe1 70.2(2) . .
C101 C102 Fe1 68.5(2) . .
C103 C102 H102 127.1 . .
C101 C102 H102 127.1 . .
Fe1 C102 H102 125.8 . .
C104 C103 C102 109.3(5) . .
C104 C103 Fe1 70.0(3) . .
C102 C103 Fe1 69.0(2) . .
C104 C103 H103 125.3 . .
C102 C103 H103 125.3 . .
Fe1 C103 H103 127.2 . .
C103 C104 C105 108.1(5) . .
C103 C104 Fe1 70.2(3) . .
C105 C104 Fe1 69.1(3) . .
C103 C104 H104 126.0 . .
C105 C104 H104 126.0 . .
Fe1 C104 H104 126.4 . .
C104 C105 C101 108.6(5) . .
C104 C105 Fe1 70.8(3) . .
C101 C105 Fe1 69.2(2) . .
C104 C105 H105 125.7 . .
C101 C105 H105 125.7 . .
Fe1 C105 H105 125.9 . .
C107 C106 C110 107.4(3) . .
C107 C106 P1 123.5(3) . .
C110 C106 P1 129.1(3) . .
C107 C106 Fe1 69.13(19) . .
C110 C106 Fe1 69.45(19) . .
P1 C106 Fe1 125.79(17) . .
C108 C107 C106 107.9(3) . .
C108 C107 Fe1 70.3(2) . .
C106 C107 Fe1 69.71(19) . .
C108 C107 H107 126.1 . .
C106 C107 H107 126.1 . .
Fe1 C107 H107 125.6 . .
C109 C108 C107 108.0(3) . .
C109 C108 Fe1 69.5(2) . .
C107 C108 Fe1 68.7(2) . .
C109 C108 H108 126.0 . .
C107 C108 H108 126.0 . .
Fe1 C108 H108 127.3 . .
C108 C109 C110 109.0(3) . .
C108 C109 Fe1 70.3(2) . .
C110 C109 Fe1 69.68(19) . .
C108 C109 H109 125.5 . .
C110 C109 H109 125.5 . .
Fe1 C109 H109 126.2 . .
C109 C110 C106 107.6(3) . .
C109 C110 Fe1 69.7(2) . .
C106 C110 Fe1 69.28(19) . .
C109 C110 H110 126.2 . .
C106 C110 H110 126.2 . .
Fe1 C110 H110 126.4 . .
N1 C111 C101 178.7(7) . .
C117 C112 C113 118.3(3) . .
C117 C112 P1 122.0(3) . .
C113 C112 P1 119.6(3) . .
C114 C113 C112 121.1(4) . .
C114 C113 H113 119.5 . .
C112 C113 H113 119.5 . .
C113 C114 C115 119.7(4) . .
C113 C114 H114 120.1 . .
C115 C114 H114 120.1 . .
C116 C115 C114 119.8(4) . .
C116 C115 H115 120.1 . .
C114 C115 H115 120.1 . .
C115 C116 C117 120.0(4) . .
C115 C116 H116 120.0 . .
C117 C116 H116 120.0 . .
C112 C117 C116 121.0(4) . .
C112 C117 H117 119.5 . .
C116 C117 H117 119.5 . .
C123 C118 C119 119.5(3) . .
C123 C118 P1 119.0(3) . .
C119 C118 P1 121.4(3) . .
C120 C119 C118 119.8(4) . .
C120 C119 H119 120.1 . .
C118 C119 H119 120.1 . .
C121 C120 C119 120.4(4) . .
C121 C120 H120 119.8 . .
C119 C120 H120 119.8 . .
C122 C121 C120 120.0(4) . .
C122 C121 H121 120.0 . .
C120 C121 H121 120.0 . .
C121 C122 C123 120.1(4) . .
C121 C122 H122 119.9 . .
C123 C122 H122 119.9 . .
C118 C123 C122 120.1(4) . .
C118 C123 H123 120.0 . .
C122 C123 H123 120.0 . .
C21A C201 C202 129.7(7) . .
C21A C201 C205 122.5(7) . .
C202 C201 C205 107.8(4) . .
C21A C201 Fe2 123.1(5) . .
C202 C201 Fe2 70.4(2) . .
C205 C201 Fe2 69.3(3) . .
C202 C201 H201 126.4 . .
C205 C201 H201 125.9 . .
Fe2 C201 H201 126.5 . .
C201 C202 C203 107.4(4) . .
C201 C202 Fe2 69.0(2) . .
C203 C202 Fe2 70.3(2) . .
C201 C202 H202 126.3 . .
C203 C202 H202 126.3 . .
Fe2 C202 H202 126.0 . .
C204 C203 C202 108.1(4) . .
C204 C203 Fe2 69.4(2) . .
C202 C203 Fe2 69.3(2) . .
C204 C203 H203 126.0 . .
C202 C203 H203 126.0 . .
Fe2 C203 H203 126.9 . .
C21B C204 C205 119.0(7) . .
C21B C204 C203 132.3(7) . .
C205 C204 C203 108.6(4) . .
C21B C204 Fe2 123.7(5) . .
C205 C204 Fe2 69.2(2) . .
C203 C204 Fe2 70.3(2) . .
C205 C204 H204 125.4 . .
C203 C204 H204 126.0 . .
Fe2 C204 H204 127.4 . .
C204 C205 C201 108.2(4) . .
C204 C205 Fe2 70.9(2) . .
C201 C205 Fe2 69.4(2) . .
C204 C205 H205 125.9 . .
C201 C205 H205 125.9 . .
Fe2 C205 H205 125.3 . .
C207 C206 C210 107.2(3) . .
C207 C206 P2 123.0(3) . .
C210 C206 P2 129.7(3) . .
C207 C206 Fe2 69.2(2) . .
C210 C206 Fe2 69.6(2) . .
P2 C206 Fe2 129.87(18) . .
C206 C207 C208 108.1(4) . .
C206 C207 Fe2 70.1(2) . .
C208 C207 Fe2 69.5(2) . .
C206 C207 H207 125.9 . .
C208 C207 H207 125.9 . .
Fe2 C207 H207 126.1 . .
C209 C208 C207 108.2(4) . .
C209 C208 Fe2 70.2(3) . .
C207 C208 Fe2 69.5(2) . .
C209 C208 H208 125.9 . .
C207 C208 H208 125.9 . .
Fe2 C208 H208 126.0 . .
C208 C209 C210 108.5(4) . .
C208 C209 Fe2 69.5(3) . .
C210 C209 Fe2 70.0(2) . .
C208 C209 H209 125.7 . .
C210 C209 H209 125.7 . .
Fe2 C209 H209 126.3 . .
C209 C210 C206 108.0(4) . .
C209 C210 Fe2 69.6(3) . .
C206 C210 Fe2 69.3(2) . .
C209 C210 H210 126.0 . .
C206 C210 H210 126.0 . .
Fe2 C210 H210 126.7 . .
N2A C21A C201 178.5(15) . .
N2A C21A H201 166.6 . .
N2B C21B C204 170.4(13) . .
N2B C21B H204 154.0 . .
C217 C212 C213 119.1(3) . .
C217 C212 P2 123.2(3) . .
C213 C212 P2 117.6(3) . .
C214 C213 C212 120.2(3) . .
C214 C213 H213 119.9 . .
C212 C213 H213 119.9 . .
C213 C214 C215 120.4(4) . .
C213 C214 H214 119.8 . .
C215 C214 H214 119.8 . .
C216 C215 C214 119.7(4) . .
C216 C215 H215 120.2 . .
C214 C215 H215 120.2 . .
C215 C216 C217 120.4(4) . .
C215 C216 H216 119.8 . .
C217 C216 H216 119.8 . .
C212 C217 C216 120.2(3) . .
C212 C217 H217 119.9 . .
C216 C217 H217 119.9 . .
C219 C218 C223 119.2(3) . .
C219 C218 P2 122.8(3) . .
C223 C218 P2 117.9(3) . .
C220 C219 C218 120.0(4) . .
C220 C219 H219 120.0 . .
C218 C219 H219 120.0 . .
C221 C220 C219 120.3(4) . .
C221 C220 H220 119.8 . .
C219 C220 H220 119.8 . .
C220 C221 C222 120.2(4) . .
C220 C221 H221 119.9 . .
C222 C221 H221 119.9 . .
C223 C222 C221 119.8(4) . .
C223 C222 H222 120.1 . .
C221 C222 H222 120.1 . .
C222 C223 C218 120.5(4) . .
C222 C223 H223 119.8 . .
C218 C223 H223 119.8 . .
F3 Si F3 180.00(19) . 5
F3 Si F1 90.01(11) . .
F3 Si F1 89.99(11) 5 .
F3 Si F1 89.99(11) . 5
F3 Si F1 90.01(11) 5 5
F1 Si F1 180.00(18) . 5
F3 Si F2 90.12(11) . 5
F3 Si F2 89.88(11) 5 5
F1 Si F2 90.73(10) . 5
F1 Si F2 89.27(10) 5 5
F3 Si F2 89.88(11) . .
F3 Si F2 90.12(11) 5 .
F1 Si F2 89.27(10) . .
F1 Si F2 90.73(10) 5 .
F2 Si F2 180.0(2) 5 .
Si F1 Ag 104.01(10) . .
Si F2 Ag 106.07(10) . .

loop_
_geom_bond_atom_site_label_1
_geom_bond_atom_site_label_2
_geom_bond_distance
_geom_bond_site_symmetry_2
Ag P2 2.4160(9) .
Ag P1 2.4213(9) .
Ag F2 2.482(2) .
Ag F1 2.542(2) .
Fe1 C101 2.005(4) .
Fe1 C105 2.017(4) .
Fe1 C107 2.023(3) .
Fe1 C102 2.026(4) .
Fe1 C106 2.031(3) .
Fe1 C110 2.033(3) .
Fe1 C109 2.033(4) .
Fe1 C104 2.039(5) .
Fe1 C103 2.041(4) .
Fe1 C108 2.043(4) .
Fe2 C205 2.019(4) .
Fe2 C201 2.021(4) .
Fe2 C207 2.029(4) .
Fe2 C208 2.030(4) .
Fe2 C209 2.039(4) .
Fe2 C202 2.040(4) .
Fe2 C206 2.040(3) .
Fe2 C204 2.041(4) .
Fe2 C210 2.044(4) .
Fe2 C203 2.052(4) .
P1 C106 1.796(3) .
P1 C112 1.821(3) .
P1 C118 1.823(3) .
P2 C206 1.791(3) .
P2 C218 1.816(3) .
P2 C212 1.834(3) .
N1 C111 1.144(7) .
N2A C21A 1.170(15) .
N2B C21B 1.172(14) .
N2B N2B 1.34(2) 2
C101 C105 1.399(7) .
C101 C102 1.427(6) .
C101 C111 1.438(7) .
C102 C103 1.418(7) .
C102 H102 0.9500 .
C103 C104 1.389(8) .
C103 H103 0.9500 .
C104 C105 1.392(8) .
C104 H104 0.9500 .
C105 H105 0.9500 .
C106 C107 1.425(5) .
C106 C110 1.432(5) .
C107 C108 1.424(5) .
C107 H107 0.9500 .
C108 C109 1.402(5) .
C108 H108 0.9500 .
C109 C110 1.412(5) .
C109 H109 0.9500 .
C110 H110 0.9500 .
C112 C117 1.384(5) .
C112 C113 1.395(5) .
C113 C114 1.381(6) .
C113 H113 0.9500 .
C114 C115 1.391(6) .
C114 H114 0.9500 .
C115 C116 1.377(6) .
C115 H115 0.9500 .
C116 C117 1.389(5) .
C116 H116 0.9500 .
C117 H117 0.9500 .
C118 C123 1.386(5) .
C118 C119 1.392(5) .
C119 C120 1.384(5) .
C119 H119 0.9500 .
C120 C121 1.378(6) .
C120 H120 0.9500 .
C121 C122 1.376(6) .
C121 H121 0.9500 .
C122 C123 1.389(5) .
C122 H122 0.9500 .
C123 H123 0.9500 .
C201 C21A 1.308(11) .
C201 C202 1.409(6) .
C201 C205 1.424(7) .
C201 H201 0.9500 .
C202 C203 1.414(6) .
C202 H202 0.9500 .
C203 C204 1.409(5) .
C203 H203 0.9500 .
C204 C21B 1.337(11) .
C204 C205 1.383(7) .
C204 H204 0.9500 .
C205 H205 0.9500 .
C206 C207 1.415(5) .
C206 C210 1.436(5) .
C207 C208 1.423(6) .
C207 H207 0.9500 .
C208 C209 1.402(8) .
C208 H208 0.9500 .
C209 C210 1.409(6) .
C209 H209 0.9500 .
C210 H210 0.9500 .
C21A H201 0.3689 .
C21B H204 0.4125 .
C212 C217 1.380(5) .
C212 C213 1.398(5) .
C213 C214 1.377(5) .
C213 H213 0.9500 .
C214 C215 1.383(6) .
C214 H214 0.9500 .
C215 C216 1.373(6) .
C215 H215 0.9500 .
C216 C217 1.391(5) .
C216 H216 0.9500 .
C217 H217 0.9500 .
C218 C219 1.390(5) .
C218 C223 1.394(5) .
C219 C220 1.389(6) .
C219 H219 0.9500 .
C220 C221 1.375(6) .
C220 H220 0.9500 .
C221 C222 1.387(6) .
C221 H221 0.9500 .
C222 C223 1.382(5) .
C222 H222 0.9500 .
C223 H223 0.9500 .
Si F3 1.669(2) .
Si F3 1.669(2) 5
Si F1 1.691(2) .
Si F1 1.691(2) 5
Si F2 1.704(2) 5
Si F2 1.704(2) .

loop_
_platon_squeeze_void_nr
_platon_squeeze_void_average_x
_platon_squeeze_void_average_y
_platon_squeeze_void_average_z
_platon_squeeze_void_volume
_platon_squeeze_void_count_electrons
_platon_squeeze_void_content
1 0.500 0.323 0.250 350 118 ' '
2 1.000 0.823 0.250 350 118 ' '
3 0.500 0.677 0.750 350 118 ' '
4 1.000 0.177 0.750 350 118 ' '
